data_7006583
loop_
_publ_author_name
'Mukherjee, Jhumpa'
'Mukherjee, Rabindranath'

_publ_section_title
;
 Reaction with dioxygen of a Cu(I) complex of
 1-benzyl-[3-(2'-pyridyl)]pyrazole triggers ethyl acetate hydrolysis:
 acetato-/pyrazolato-, dihydroxo- and diacetato-bridged Cu(II)
 complexes.
;
_journal_issue 13
_journal_name_full 'Dalton transactions (Cambridge, England : 2003)'
_journal_page_first 1611
_journal_page_last 1621
_journal_paper_doi 10.1039/b512086a
_journal_year 2006
_chemical_formula_moiety 'C19 H19 N5 Cu +, (ClO4) -'
_chemical_formula_sum 'C19 H19 Cl Cu N5 O4'
_chemical_formula_weight 480.38
_chemical_name_systematic
;
?
;
_space_group_IT_number 2
_symmetry_cell_setting triclinic
_symmetry_space_group_name_Hall '-P 1'
_symmetry_space_group_name_H-M 'P -1'
_atom_sites_solution_hydrogens geom
_atom_sites_solution_primary direct
_atom_sites_solution_secondary difmap
_audit_creation_method SHELXL-97
_cell_angle_alpha 117.244(5)
_cell_angle_beta 90.425(5)
_cell_angle_gamma 115.172(5)
_cell_formula_units_Z 2
_cell_length_a 10.823(5)
_cell_length_b 10.882(5)
_cell_length_c 11.290(5)
_cell_measurement_temperature 100(2)
_cell_volume 1035.6(8)
_computing_cell_refinement 'Bruker SMART'
_computing_data_collection 'Bruker SMART APEX'
_computing_data_reduction 'Bruker SAINT PLUS'
_computing_molecular_graphics 'Ortep-3 for Windows (Farrugia, 1997)'
_computing_publication_material 'WinGX publication routines (Farrugia, 1999)'
_computing_structure_refinement 'SHELXL-97 (Sheldrick, 1997)'
_computing_structure_solution 'SIR97(Altomare, et. al. 1999)'
_diffrn_ambient_temperature 100(2)
_diffrn_measured_fraction_theta_full 0.957
_diffrn_measured_fraction_theta_max 0.957
_diffrn_measurement_device_type 'CCD area detector'
_diffrn_measurement_method 'phi and omega scans'
_diffrn_radiation_monochromator graphite
_diffrn_radiation_source 'fine-focus sealed tube'
_diffrn_radiation_type MoK\a
_diffrn_radiation_wavelength 0.71069
_diffrn_reflns_av_R_equivalents 0.0168
_diffrn_reflns_av_sigmaI/netI 0.0333
_diffrn_reflns_limit_h_max 14
_diffrn_reflns_limit_h_min -10
_diffrn_reflns_limit_k_max 14
_diffrn_reflns_limit_k_min -14
_diffrn_reflns_limit_l_max 15
_diffrn_reflns_limit_l_min -13
_diffrn_reflns_number 6951
_diffrn_reflns_theta_full 28.27
_diffrn_reflns_theta_max 28.27
_diffrn_reflns_theta_min 2.24
_exptl_absorpt_coefficient_mu 1.220
_exptl_absorpt_correction_type empirical
_exptl_absorpt_process_details SADABS
_exptl_crystal_colour Yellow
_exptl_crystal_density_diffrn 1.541
_exptl_crystal_density_method 'not measured'
_exptl_crystal_description Block
_exptl_crystal_F_000 492
_exptl_crystal_size_max 0.1
_exptl_crystal_size_mid 0.2
_exptl_crystal_size_min 0.2
_refine_diff_density_max 0.452
_refine_diff_density_min -0.272
_refine_diff_density_rms 0.073
_refine_ls_extinction_method none
_refine_ls_goodness_of_fit_ref 1.007
_refine_ls_hydrogen_treatment mixed
_refine_ls_matrix_type full
_refine_ls_number_parameters 347
_refine_ls_number_reflns 4924
_refine_ls_number_restraints 0
_refine_ls_restrained_S_all 1.007
_refine_ls_R_factor_all 0.0354
_refine_ls_R_factor_gt 0.0324
_refine_ls_shift/su_max 0.018
_refine_ls_shift/su_mean 0.003
_refine_ls_structure_factor_coef Fsqd
_refine_ls_weighting_details 'calc w=1/[\s^2^(Fo^2^)+(0.0558P)^2^+0.2643P] where P=(Fo^2^+2Fc^2^)/3'
_refine_ls_weighting_scheme calc
_refine_ls_wR_factor_gt 0.0866
_refine_ls_wR_factor_ref 0.0886
_reflns_number_gt 4474
_reflns_number_total 4924
_reflns_threshold_expression >2sigma(I)
_cod_data_source_file b512086a.txt
_cod_data_source_block LCu(1)
_cod_depositor_comments
;
The following automatic conversions were performed:
'_symmetry_cell_setting' value 'Triclinic' changed to 'triclinic'
according to '/home/saulius/struct/CIF-dictionaries/cif_core.dic'
dictionary named 'cif_core.dic' version 2.4.1 from
2010-06-29.

'_exptl_absorpt_correction_type' value 'Empirical' changed to
'empirical' according to
'/home/saulius/struct/CIF-dictionaries/cif_core.dic' dictionary named
'cif_core.dic' version 2.4.1 from 2010-06-29.

Automatic conversion script
Id: cif_fix_enum 1527 2010-12-29 10:47:43Z saulius 
;
_cod_original_sg_symbol_H-M ' P -1 '
_cod_database_code 7006583

loop_
_symmetry_equiv_pos_as_xyz
'x, y, z'
'-x, -y, -z'

loop_
_atom_site_label
_atom_site_type_symbol
_atom_site_fract_x
_atom_site_fract_y
_atom_site_fract_z
_atom_site_U_iso_or_equiv
_atom_site_adp_type
_atom_site_occupancy
_atom_site_symmetry_multiplicity
_atom_site_calc_flag
_atom_site_refinement_flags
_atom_site_disorder_assembly
_atom_site_disorder_group
Cu Cu 0.65810(2) 0.44048(2) 0.54682(2) 0.01809(8) Uani 1 1 d . . .
Cl Cl 1.03946(4) 0.16185(5) 0.86248(4) 0.01747(10) Uani 1 1 d . . .
O3 O 1.05953(15) 0.20050(16) 1.00364(13) 0.0263(3) Uani 1 1 d . . .
O4 O 0.90157(14) 0.13523(17) 0.81357(13) 0.0255(3) Uani 1 1 d . . .
O2 O 1.05067(16) 0.02197(17) 0.77921(15) 0.0335(3) Uani 1 1 d . . .
N3 N 0.86664(14) 0.35806(16) 0.66242(14) 0.0151(3) Uani 1 1 d . . .
O1 O 1.14480(15) 0.29104(17) 0.85213(15) 0.0328(3) Uani 1 1 d . . .
C10 C 0.68212(17) 0.3057(2) 0.78570(16) 0.0163(3) Uani 1 1 d . . .
N1 N 0.71470(15) 0.38971(16) 0.36187(14) 0.0159(3) Uani 1 1 d . . .
N2 N 0.80307(14) 0.37238(16) 0.56987(13) 0.0151(3) Uani 1 1 d . . .
C4 C 0.85093(18) 0.2844(2) 0.22226(17) 0.0192(3) Uani 1 1 d . . .
C8 C 0.95862(18) 0.30492(19) 0.61415(18) 0.0174(3) Uani 1 1 d . . .
C9 C 0.83514(18) 0.4037(2) 0.79706(17) 0.0173(3) Uani 1 1 d . . .
C1 C 0.66597(18) 0.4003(2) 0.25870(18) 0.0198(3) Uani 1 1 d . . .
C11 C 0.6202(2) 0.1428(2) 0.7206(2) 0.0236(4) Uani 1 1 d . . .
C5 C 0.80679(17) 0.33284(18) 0.34347(16) 0.0151(3) Uani 1 1 d . . .
C14 C 0.4602(2) 0.2885(3) 0.83472(19) 0.0266(4) Uani 1 1 d . . .
N5 N 0.70100(16) 0.64846(18) 0.69541(15) 0.0216(3) Uani 1 1 d . . .
C7 C 0.95447(18) 0.2822(2) 0.48340(18) 0.0184(3) Uani 1 1 d . . .
C15 C 0.60087(19) 0.3784(2) 0.84252(17) 0.0204(3) Uani 1 1 d . . .
C19 C 0.7191(2) 0.8923(2) 0.9144(2) 0.0269(4) Uani 1 1 d . . .
N4 N 0.46069(16) 0.29258(18) 0.51955(15) 0.0199(3) Uani 1 1 d . . .
C2 C 0.7056(2) 0.3553(2) 0.13559(18) 0.0225(4) Uani 1 1 d . . .
C18 C 0.71114(19) 0.7568(2) 0.79156(18) 0.0206(3) Uani 1 1 d . . .
C6 C 0.85646(17) 0.32646(18) 0.46035(16) 0.0148(3) Uani 1 1 d . . .
C17 C 0.2042(2) 0.1291(2) 0.5227(2) 0.0244(4) Uani 1 1 d . . .
C3 C 0.7997(2) 0.2964(2) 0.11747(18) 0.0221(4) Uani 1 1 d . . .
C13 C 0.3997(2) 0.1259(3) 0.7694(2) 0.0290(4) Uani 1 1 d . . .
C16 C 0.34780(19) 0.2196(2) 0.51967(16) 0.0186(3) Uani 1 1 d . . .
C12 C 0.4793(2) 0.0527(3) 0.7114(2) 0.0300(4) Uani 1 1 d . . .
H7 H 1.006(2) 0.245(3) 0.424(2) 0.027(6) Uiso 1 1 d . . .
H2 H 0.670(2) 0.368(2) 0.068(2) 0.023(5) Uiso 1 1 d . . .
H1 H 0.606(2) 0.442(2) 0.274(2) 0.021(5) Uiso 1 1 d . . .
H9B H 0.895(2) 0.391(2) 0.847(2) 0.018(5) Uiso 1 1 d . . .
H8 H 1.004(2) 0.290(2) 0.664(2) 0.017(5) Uiso 1 1 d . . .
H9A H 0.862(2) 0.513(2) 0.841(2) 0.015(5) Uiso 1 1 d . . .
H15 H 0.644(2) 0.488(3) 0.885(2) 0.020(5) Uiso 1 1 d . . .
H17B H 0.189(3) 0.184(3) 0.607(3) 0.033(6) Uiso 1 1 d . . .
H3 H 0.827(3) 0.263(3) 0.036(2) 0.032(6) Uiso 1 1 d . . .
H4 H 0.916(2) 0.246(2) 0.216(2) 0.021(5) Uiso 1 1 d . . .
H17C H 0.136(3) 0.101(3) 0.449(3) 0.040(7) Uiso 1 1 d . . .
H11 H 0.673(3) 0.098(3) 0.680(2) 0.035(6) Uiso 1 1 d . . .
H13 H 0.308(3) 0.067(3) 0.764(2) 0.034(6) Uiso 1 1 d . . .
H12 H 0.441(3) -0.052(3) 0.668(3) 0.036(6) Uiso 1 1 d . . .
H17A H 0.192(3) 0.034(3) 0.508(3) 0.047(8) Uiso 1 1 d . . .
H19C H 0.687(3) 0.942(3) 0.889(3) 0.044(7) Uiso 1 1 d . . .
H19A H 0.815(3) 0.959(3) 0.975(2) 0.032(6) Uiso 1 1 d . . .
H14 H 0.410(3) 0.339(3) 0.873(2) 0.033(6) Uiso 1 1 d . . .
H19B H 0.660(3) 0.861(3) 0.959(3) 0.051(8) Uiso 1 1 d . . .

loop_
_atom_site_aniso_label
_atom_site_aniso_U_11
_atom_site_aniso_U_22
_atom_site_aniso_U_33
_atom_site_aniso_U_23
_atom_site_aniso_U_13
_atom_site_aniso_U_12
Cu 0.01830(12) 0.02135(13) 0.01659(12) 0.00892(9) 0.00687(8) 0.01193(9)
Cl 0.01749(19) 0.0192(2) 0.01497(19) 0.00667(15) 0.00418(14) 0.01046(16)
O3 0.0342(7) 0.0296(7) 0.0165(6) 0.0110(6) 0.0044(5) 0.0175(6)
O4 0.0198(6) 0.0373(8) 0.0250(7) 0.0172(6) 0.0062(5) 0.0167(6)
O2 0.0374(8) 0.0290(7) 0.0280(7) 0.0028(6) 0.0056(6) 0.0240(7)
N3 0.0142(6) 0.0158(6) 0.0148(6) 0.0080(5) 0.0031(5) 0.0066(5)
O1 0.0246(7) 0.0347(8) 0.0343(8) 0.0217(7) 0.0050(6) 0.0058(6)
C10 0.0161(8) 0.0212(8) 0.0122(7) 0.0094(6) 0.0031(6) 0.0084(7)
N1 0.0146(6) 0.0159(6) 0.0149(6) 0.0074(5) 0.0033(5) 0.0059(5)
N2 0.0148(6) 0.0165(6) 0.0138(6) 0.0080(5) 0.0030(5) 0.0071(5)
C4 0.0201(8) 0.0175(8) 0.0179(8) 0.0080(7) 0.0082(6) 0.0086(7)
C8 0.0168(8) 0.0157(8) 0.0211(8) 0.0096(7) 0.0038(6) 0.0087(6)
C9 0.0177(8) 0.0184(8) 0.0126(7) 0.0075(6) 0.0038(6) 0.0067(7)
C1 0.0186(8) 0.0220(8) 0.0192(8) 0.0111(7) 0.0049(6) 0.0095(7)
C11 0.0209(9) 0.0229(9) 0.0286(9) 0.0124(8) 0.0099(7) 0.0125(7)
C5 0.0143(7) 0.0118(7) 0.0145(7) 0.0053(6) 0.0035(6) 0.0040(6)
C14 0.0251(9) 0.0463(12) 0.0194(9) 0.0181(9) 0.0106(7) 0.0244(9)
N5 0.0236(8) 0.0231(8) 0.0211(7) 0.0119(6) 0.0052(6) 0.0128(6)
C7 0.0193(8) 0.0164(8) 0.0207(8) 0.0088(7) 0.0073(6) 0.0103(7)
C15 0.0248(9) 0.0249(9) 0.0140(8) 0.0091(7) 0.0050(6) 0.0149(8)
C19 0.0313(11) 0.0212(9) 0.0248(9) 0.0085(8) 0.0100(8) 0.0134(8)
N4 0.0204(7) 0.0237(7) 0.0184(7) 0.0113(6) 0.0063(6) 0.0121(6)
C2 0.0237(9) 0.0259(9) 0.0167(8) 0.0122(7) 0.0037(7) 0.0094(7)
C18 0.0214(8) 0.0207(8) 0.0214(8) 0.0121(7) 0.0056(7) 0.0100(7)
C6 0.0144(7) 0.0123(7) 0.0143(7) 0.0060(6) 0.0043(6) 0.0046(6)
C17 0.0183(9) 0.0271(10) 0.0225(9) 0.0101(8) 0.0051(7) 0.0094(8)
C3 0.0250(9) 0.0224(9) 0.0152(8) 0.0089(7) 0.0084(7) 0.0090(7)
C13 0.0149(9) 0.0437(12) 0.0277(10) 0.0218(9) 0.0074(7) 0.0096(8)
C16 0.0220(9) 0.0216(8) 0.0137(7) 0.0076(7) 0.0037(6) 0.0131(7)
C12 0.0224(10) 0.0253(10) 0.0359(11) 0.0152(9) 0.0071(8) 0.0067(8)

loop_
_atom_type_symbol
_atom_type_description
_atom_type_scat_dispersion_real
_atom_type_scat_dispersion_imag
_atom_type_scat_source
C C 0.0033 0.0016 'International Tables Vol C Tables 4.2.6.8 and 6.1.1.4'
H H 0.0000 0.0000 'International Tables Vol C Tables 4.2.6.8 and 6.1.1.4'
N N 0.0061 0.0033 'International Tables Vol C Tables 4.2.6.8 and 6.1.1.4'
O O 0.0106 0.0060 'International Tables Vol C Tables 4.2.6.8 and 6.1.1.4'
Cl Cl 0.1484 0.1585 'International Tables Vol C Tables 4.2.6.8 and 6.1.1.4'
Cu Cu 0.3201 1.2651 'International Tables Vol C Tables 4.2.6.8 and 6.1.1.4'

loop_
_geom_angle_atom_site_label_1
_geom_angle_atom_site_label_2
_geom_angle_atom_site_label_3
_geom_angle
_geom_angle_site_symmetry_1
_geom_angle_site_symmetry_3
_geom_angle_publ_flag
N5 Cu N4 108.23(7) . . ?
N5 Cu N2 113.55(6) . . ?
N4 Cu N2 115.54(7) . . ?
N5 Cu N1 125.96(6) . . ?
N4 Cu N1 111.74(6) . . ?
N2 Cu N1 79.60(6) . . ?
O2 Cl O3 109.86(9) . . ?
O2 Cl O1 109.59(10) . . ?
O3 Cl O1 109.66(9) . . ?
O2 Cl O4 109.46(9) . . ?
O3 Cl O4 109.57(8) . . ?
O1 Cl O4 108.69(9) . . ?
N2 N3 C8 111.66(14) . . ?
N2 N3 C9 119.63(13) . . ?
C8 N3 C9 128.67(14) . . ?
C11 C10 C15 118.95(16) . . ?
C11 C10 C9 120.86(15) . . ?
C15 C10 C9 120.18(16) . . ?
C1 N1 C5 117.95(14) . . ?
C1 N1 Cu 127.65(12) . . ?
C5 N1 Cu 114.32(11) . . ?
C6 N2 N3 105.35(13) . . ?
C6 N2 Cu 113.99(11) . . ?
N3 N2 Cu 140.66(11) . . ?
C3 C4 C5 118.79(16) . . ?
N3 C8 C7 107.29(15) . . ?
N3 C9 C10 112.03(13) . . ?
N1 C1 C2 122.97(17) . . ?
C10 C11 C12 120.79(17) . . ?
N1 C5 C4 122.35(15) . . ?
N1 C5 C6 114.92(14) . . ?
C4 C5 C6 122.73(15) . . ?
C13 C14 C15 120.02(17) . . ?
C18 N5 Cu 168.46(15) . . ?
C8 C7 C6 104.83(14) . . ?
C14 C15 C10 120.37(18) . . ?
C16 N4 Cu 171.73(14) . . ?
C1 C2 C3 118.63(16) . . ?
N5 C18 C19 178.0(2) . . ?
N2 C6 C7 110.87(14) . . ?
N2 C6 C5 117.05(14) . . ?
C7 C6 C5 132.08(15) . . ?
C4 C3 C2 119.30(16) . . ?
C14 C13 C12 119.92(18) . . ?
N4 C16 C17 178.80(19) . . ?
C13 C12 C11 119.93(19) . . ?

loop_
_geom_bond_atom_site_label_1
_geom_bond_atom_site_label_2
_geom_bond_distance
_geom_bond_site_symmetry_2
_geom_bond_publ_flag
Cu N5 1.9418(17) . ?
Cu N4 1.9651(17) . ?
Cu N2 2.0588(15) . ?
Cu N1 2.0716(16) . ?
Cl O2 1.4367(14) . ?
Cl O3 1.4379(15) . ?
Cl O1 1.4419(15) . ?
Cl O4 1.4456(14) . ?
N3 N2 1.3486(19) . ?
N3 C8 1.353(2) . ?
N3 C9 1.461(2) . ?
C10 C11 1.386(3) . ?
C10 C15 1.395(2) . ?
C10 C9 1.505(2) . ?
N1 C1 1.347(2) . ?
N1 C5 1.353(2) . ?
N2 C6 1.343(2) . ?
C4 C3 1.385(3) . ?
C4 C5 1.394(2) . ?
C8 C7 1.378(2) . ?
C1 C2 1.386(2) . ?
C11 C12 1.388(3) . ?
C5 C6 1.463(2) . ?
C14 C13 1.384(3) . ?
C14 C15 1.391(3) . ?
N5 C18 1.139(2) . ?
C7 C6 1.403(2) . ?
C19 C18 1.457(3) . ?
N4 C16 1.140(2) . ?
C2 C3 1.388(3) . ?
C17 C16 1.455(3) . ?
C13 C12 1.386(3) . ?

loop_
_geom_torsion_atom_site_label_1
_geom_torsion_atom_site_label_2
_geom_torsion_atom_site_label_3
_geom_torsion_atom_site_label_4
_geom_torsion
_geom_torsion_site_symmetry_1
_geom_torsion_site_symmetry_2
_geom_torsion_site_symmetry_3
_geom_torsion_site_symmetry_4
_geom_torsion_publ_flag
N5 Cu N1 C1 -68.52(17) . . . . ?
N4 Cu N1 C1 66.35(16) . . . . ?
N2 Cu N1 C1 179.84(15) . . . . ?
N5 Cu N1 C5 114.70(12) . . . . ?
N4 Cu N1 C5 -110.43(12) . . . . ?
N2 Cu N1 C5 3.07(11) . . . . ?
C8 N3 N2 C6 0.18(18) . . . . ?
C9 N3 N2 C6 178.14(13) . . . . ?
C8 N3 N2 Cu -179.38(13) . . . . ?
C9 N3 N2 Cu -1.4(2) . . . . ?
N5 Cu N2 C6 -126.83(12) . . . . ?
N4 Cu N2 C6 107.26(12) . . . . ?
N1 Cu N2 C6 -1.99(11) . . . . ?
N5 Cu N2 N3 52.70(18) . . . . ?
N4 Cu N2 N3 -73.21(18) . . . . ?
N1 Cu N2 N3 177.55(18) . . . . ?
N2 N3 C8 C7 -0.43(19) . . . . ?
C9 N3 C8 C7 -178.16(15) . . . . ?
N2 N3 C9 C10 62.03(19) . . . . ?
C8 N3 C9 C10 -120.40(18) . . . . ?
C11 C10 C9 N3 57.4(2) . . . . ?
C15 C10 C9 N3 -123.41(16) . . . . ?
C5 N1 C1 C2 0.2(3) . . . . ?
Cu N1 C1 C2 -176.48(13) . . . . ?
C15 C10 C11 C12 0.2(3) . . . . ?
C9 C10 C11 C12 179.39(17) . . . . ?
C1 N1 C5 C4 -0.6(2) . . . . ?
Cu N1 C5 C4 176.55(12) . . . . ?
C1 N1 C5 C6 179.32(14) . . . . ?
Cu N1 C5 C6 -3.57(17) . . . . ?
C3 C4 C5 N1 0.6(2) . . . . ?
C3 C4 C5 C6 -179.24(16) . . . . ?
N4 Cu N5 C18 34.6(8) . . . . ?
N2 Cu N5 C18 -95.1(8) . . . . ?
N1 Cu N5 C18 170.7(7) . . . . ?
N3 C8 C7 C6 0.49(18) . . . . ?
C13 C14 C15 C10 -0.5(3) . . . . ?
C11 C10 C15 C14 0.5(2) . . . . ?
C9 C10 C15 C14 -178.68(15) . . . . ?
N5 Cu N4 C16 -22.3(10) . . . . ?
N2 Cu N4 C16 106.3(10) . . . . ?
N1 Cu N4 C16 -165.2(10) . . . . ?
N1 C1 C2 C3 0.1(3) . . . . ?
Cu N5 C18 C19 -35(6) . . . . ?
N3 N2 C6 C7 0.15(18) . . . . ?
Cu N2 C6 C7 179.84(11) . . . . ?
N3 N2 C6 C5 -178.99(13) . . . . ?
Cu N2 C6 C5 0.71(18) . . . . ?
C8 C7 C6 N2 -0.40(19) . . . . ?
C8 C7 C6 C5 178.56(17) . . . . ?
N1 C5 C6 N2 1.9(2) . . . . ?
C4 C5 C6 N2 -178.19(15) . . . . ?
N1 C5 C6 C7 -176.97(17) . . . . ?
C4 C5 C6 C7 2.9(3) . . . . ?
C5 C4 C3 C2 -0.3(3) . . . . ?
C1 C2 C3 C4 0.0(3) . . . . ?
C15 C14 C13 C12 -0.2(3) . . . . ?
Cu N4 C16 C17 4(10) . . . . ?
C14 C13 C12 C11 0.9(3) . . . . ?
C10 C11 C12 C13 -0.9(3) . . . . ?
